data_4339961
loop_
_publ_author_name
'Ishida, Yutaka'
'Kawaguchi, Hiroyuki'

_publ_section_title
;
 Methylene-Linked Anilide-Bis(aryloxide) Ligands: Lithium, Sodium,
 Potassium, Chromium(III), and Vanadium(III) Ligation.
;
_journal_issue 13
_journal_name_full 'Inorganic chemistry'
_journal_page_first 6775
_journal_page_last 6787
_journal_paper_doi 10.1021/ic5005853
_journal_volume 53
_journal_year 2014
_chemical_formula_moiety '2(C41 H53 N O2), C7 H8'
_chemical_formula_sum 'C44.5 H57 N O2'
_chemical_formula_weight 637.91
_chemical_name_systematic
;
 ?
;
_space_group_IT_number 2
_symmetry_cell_setting triclinic
_symmetry_space_group_name_Hall '-P 1'
_symmetry_space_group_name_H-M 'P -1'
_atom_sites_solution_hydrogens geom
_atom_sites_solution_primary direct
_atom_sites_solution_secondary difmap
_audit_creation_method SHELXL-97
_cell_angle_alpha 67.708(12)
_cell_angle_beta 81.070(14)
_cell_angle_gamma 87.903(18)
_cell_formula_units_Z 2
_cell_length_a 10.6017(11)
_cell_length_b 13.5051(9)
_cell_length_c 14.6823(4)
_cell_measurement_reflns_used 3751
_cell_measurement_temperature 123.1500
_cell_measurement_theta_max 27.4700
_cell_measurement_theta_min 3.0320
_cell_volume 1920.9(3)
_computing_cell_refinement 'CrystalClear (Rigaku Inc., 2009)'
_computing_data_collection 'CrystalClear (Rigaku Inc., 2009)'
_computing_data_reduction 'CrystalClear (Rigaku Inc., 2009)'
_computing_molecular_graphics 'Yadokari-XG 2009 (Wakita Nemoto et al., 2009)'
_computing_publication_material 'Yadokari-XG 2009 (Wakita,Nemoto et al., 2009)'
_computing_structure_refinement 'SHELXL-97 (Sheldrick, 1997)'
_computing_structure_solution 'SIR2004 (Burla et al., 2005)'
_diffrn_ambient_temperature 123(2)
_diffrn_detector_area_resol_mean 13.6612
_diffrn_measured_fraction_theta_full 0.995
_diffrn_measured_fraction_theta_max 0.995
_diffrn_measurement_device_type 'Rigaku Mercury375R CCD'
_diffrn_measurement_method dtprofit.ref
_diffrn_radiation_monochromator 'Graphite Monochromator'
_diffrn_radiation_source 'Sealed Tube'
_diffrn_radiation_type MoK\a
_diffrn_radiation_wavelength 0.71075
_diffrn_reflns_av_R_equivalents 0.0612
_diffrn_reflns_av_sigmaI/netI 0.0898
_diffrn_reflns_limit_h_max 13
_diffrn_reflns_limit_h_min -13
_diffrn_reflns_limit_k_max 17
_diffrn_reflns_limit_k_min -17
_diffrn_reflns_limit_l_max 19
_diffrn_reflns_limit_l_min -19
_diffrn_reflns_number 20447
_diffrn_reflns_theta_full 27.50
_diffrn_reflns_theta_max 27.50
_diffrn_reflns_theta_min 3.03
_exptl_absorpt_coefficient_mu 0.066
_exptl_absorpt_correction_T_max 1.0000
_exptl_absorpt_correction_T_min 0.8247
_exptl_absorpt_correction_type multi-scan
_exptl_absorpt_process_details
;
Jacobson, R. (1998). REQAB. Private communication to the 
Rigaku Corporation, Tokyo, Japan.
;
_exptl_crystal_colour Colorless
_exptl_crystal_density_diffrn 1.103
_exptl_crystal_density_method 'not measured'
_exptl_crystal_description Block
_exptl_crystal_F_000 694
_exptl_crystal_size_max 0.25
_exptl_crystal_size_mid 0.15
_exptl_crystal_size_min 0.15
_refine_diff_density_max 0.260
_refine_diff_density_min -0.251
_refine_diff_density_rms 0.049
_refine_ls_extinction_method none
_refine_ls_goodness_of_fit_ref 1.031
_refine_ls_hydrogen_treatment mixed
_refine_ls_matrix_type full
_refine_ls_number_parameters 481
_refine_ls_number_reflns 8782
_refine_ls_number_restraints 81
_refine_ls_restrained_S_all 1.027
_refine_ls_R_factor_all 0.1234
_refine_ls_R_factor_gt 0.0710
_refine_ls_shift/su_max 0.000
_refine_ls_shift/su_mean 0.000
_refine_ls_structure_factor_coef Fsqd
_refine_ls_weighting_details 'calc w=1/[\s^2^(Fo^2^)+(0.0694P)^2^+0.4600P] where P=(Fo^2^+2Fc^2^)/3'
_refine_ls_weighting_scheme calc
_refine_ls_wR_factor_gt 0.1530
_refine_ls_wR_factor_ref 0.1848
_reflns_number_gt 5341
_reflns_number_total 8782
_reflns_threshold_expression >2sigma(I)
_cod_data_source_file ic5005853_si_001.cif
_cod_data_source_block onoh3
_cod_depositor_comments
;
The following automatic conversions were performed:
'_atom_site_symetry_multiplicity' tag replaced with
'_atom_site_symmetry_multiplicity'.

Automatic conversion script
Id: cif_correct_tags 1440 2010-10-19 06:21:57Z saulius 

The following automatic conversions were performed:

'_exptl_absorpt_correction_type' value 'Multi-scan' changed to
'multi-scan' according to
/usr/data/users/saulius/crontab/automatic-downloads/rss-feeds/ACS/lib/dictionaries/cif_core.dic
dictionary named 'cif_core.dic' version 2.4.2 from 2011-04-26.

Automatic conversion script
Id: cif_fix_values 2281 2013-09-26 08:29:07Z andrius 

 Adding full bibliography for 4339961--4339971.cif.
;
_cod_original_cell_volume 1920.9(2)
_cod_original_formula_sum 'C44.50 H57 N O2'
_cod_database_code 4339961

loop_
_symmetry_equiv_pos_as_xyz
'x, y, z'
'-x, -y, -z'

loop_
_atom_site_label
_atom_site_type_symbol
_atom_site_fract_x
_atom_site_fract_y
_atom_site_fract_z
_atom_site_U_iso_or_equiv
_atom_site_adp_type
_atom_site_occupancy
_atom_site_symmetry_multiplicity
_atom_site_calc_flag
_atom_site_refinement_flags
_atom_site_disorder_assembly
_atom_site_disorder_group
O1 O 0.41363(16) 0.02356(13) 1.23496(12) 0.0327(4) Uani 1 1 d . . .
H54 H 0.471(3) 0.021(3) 1.186(3) 0.083(12) Uiso 1 1 d . . .
C1 C 0.3263(2) 0.10048(17) 1.19514(16) 0.0255(5) Uani 1 1 d . . .
C2 C 0.2453(2) 0.13631(17) 1.26083(16) 0.0269(5) Uani 1 1 d . . .
C3 C 0.1606(2) 0.21672(17) 1.21766(17) 0.0279(5) Uani 1 1 d . . .
H2 H 0.1060 0.2441 1.2598 0.034 Uiso 1 1 calc R . .
C4 C 0.1525(2) 0.25834(17) 1.11648(17) 0.0281(5) Uani 1 1 d . . .
C5 C 0.2314(2) 0.21668(17) 1.05528(16) 0.0247(5) Uani 1 1 d . . .
H3 H 0.2259 0.2426 0.9862 0.030 Uiso 1 1 calc R . .
C6 C 0.3183(2) 0.13772(17) 1.09361(16) 0.0231(5) Uani 1 1 d . . .
C7 C 0.2487(2) 0.08947(19) 1.37314(17) 0.0353(6) Uani 1 1 d . . .
C8 C 0.3799(3) 0.1114(2) 1.39534(19) 0.0465(7) Uani 1 1 d . . .
H4 H 0.4459 0.0747 1.3662 0.070 Uiso 1 1 calc R . .
H5 H 0.3785 0.0848 1.4676 0.070 Uiso 1 1 calc R . .
H6 H 0.3988 0.1886 1.3664 0.070 Uiso 1 1 calc R . .
C9 C 0.2195(3) -0.0316(2) 1.41525(19) 0.0500(7) Uani 1 1 d . . .
H7 H 0.1354 -0.0446 1.4014 0.075 Uiso 1 1 calc R . .
H8 H 0.2195 -0.0607 1.4874 0.075 Uiso 1 1 calc R . .
H9 H 0.2848 -0.0667 1.3838 0.075 Uiso 1 1 calc R . .
C10 C 0.1465(3) 0.1394(2) 1.42821(19) 0.0482(7) Uani 1 1 d . . .
H10 H 0.1629 0.2167 1.4041 0.072 Uiso 1 1 calc R . .
H11 H 0.1497 0.1072 1.4999 0.072 Uiso 1 1 calc R . .
H12 H 0.0619 0.1259 1.4157 0.072 Uiso 1 1 calc R . .
C11 C 0.0606(2) 0.3467(2) 1.07420(19) 0.0382(6) Uani 1 1 d . . .
H13 H -0.0270 0.3215 1.1053 0.057 Uiso 1 1 calc R . .
H14 H 0.0685 0.3662 1.0021 0.057 Uiso 1 1 calc R . .
H15 H 0.0809 0.4094 1.0880 0.057 Uiso 1 1 calc R . .
C12 C 0.4055(2) 0.09028(18) 1.02962(15) 0.0260(5) Uani 1 1 d . . .
H16 H 0.4935 0.1176 1.0221 0.031 Uiso 1 1 calc R . .
H17 H 0.4055 0.0118 1.0662 0.031 Uiso 1 1 calc R . .
N1 N 0.50406(17) 0.27964(15) 0.85543(15) 0.0265(4) Uani 1 1 d . . .
H1 H 0.470(2) 0.2947(18) 0.9084(18) 0.030(7) Uiso 1 1 d . . .
C13 C 0.43061(19) 0.19945(16) 0.84324(16) 0.0230(5) Uani 1 1 d . . .
C14 C 0.37489(19) 0.11145(17) 0.92679(15) 0.0234(5) Uani 1 1 d . . .
C15 C 0.2979(2) 0.03944(18) 0.91337(16) 0.0260(5) Uani 1 1 d . . .
H19 H 0.2594 -0.0189 0.9702 0.031 Uiso 1 1 calc R . .
C16 C 0.2740(2) 0.04902(17) 0.81909(16) 0.0258(5) Uani 1 1 d . . .
C17 C 0.3353(2) 0.13444(17) 0.73768(16) 0.0246(5) Uani 1 1 d . . .
H20 H 0.3236 0.1418 0.6726 0.030 Uiso 1 1 calc R . .
C18 C 0.4131(2) 0.20951(17) 0.74806(16) 0.0235(5) Uani 1 1 d . . .
C19 C 0.1889(2) -0.03468(19) 0.80996(17) 0.0341(6) Uani 1 1 d . . .
C20 C 0.0639(3) -0.0523(2) 0.8837(2) 0.0454(7) Uani 1 1 d . . .
H21 H 0.0832 -0.0813 0.9520 0.068 Uiso 1 1 calc R . .
H22 H 0.0079 -0.1029 0.8746 0.068 Uiso 1 1 calc R . .
H23 H 0.0211 0.0161 0.8715 0.068 Uiso 1 1 calc R . .
C21 C 0.2595(3) -0.1405(2) 0.8340(2) 0.0488(7) Uani 1 1 d . . .
H24 H 0.3391 -0.1298 0.7871 0.073 Uiso 1 1 calc R . .
H25 H 0.2054 -0.1945 0.8281 0.073 Uiso 1 1 calc R . .
H26 H 0.2790 -0.1649 0.9021 0.073 Uiso 1 1 calc R . .
C22 C 0.1544(3) -0.0001(2) 0.7053(2) 0.0521(8) Uani 1 1 d . . .
H27 H 0.1172 0.0711 0.6864 0.078 Uiso 1 1 calc R . .
H28 H 0.0923 -0.0515 0.7042 0.078 Uiso 1 1 calc R . .
H29 H 0.2316 0.0024 0.6580 0.078 Uiso 1 1 calc R . .
C23 C 0.6387(2) 0.27124(17) 0.84905(16) 0.0253(5) Uani 1 1 d . . .
C24 C 0.7053(2) 0.32912(18) 0.88814(17) 0.0307(5) Uani 1 1 d . . .
H30 H 0.6599 0.3705 0.9217 0.037 Uiso 1 1 calc R . .
C25 C 0.8371(2) 0.32646(19) 0.87815(19) 0.0359(6) Uani 1 1 d . . .
H31 H 0.8805 0.3661 0.9057 0.043 Uiso 1 1 calc R . .
C26 C 0.9082(2) 0.26803(19) 0.82938(18) 0.0336(6) Uani 1 1 d . . .
C27 C 0.8407(2) 0.21014(19) 0.79105(18) 0.0339(6) Uani 1 1 d . . .
H32 H 0.8865 0.1691 0.7573 0.041 Uiso 1 1 calc R . .
C28 C 0.7078(2) 0.21082(18) 0.80092(17) 0.0291(5) Uani 1 1 d . . .
H33 H 0.6643 0.1699 0.7747 0.035 Uiso 1 1 calc R . .
C29 C 1.0524(2) 0.2656(2) 0.8190(2) 0.0494(7) Uani 1 1 d . . .
H34 H 1.0844 0.3260 0.8310 0.074 Uiso 1 1 calc R . .
H35 H 1.0880 0.2709 0.7515 0.074 Uiso 1 1 calc R . .
H36 H 1.0782 0.1984 0.8676 0.074 Uiso 1 1 calc R . .
C30 C 0.4810(2) 0.29727(17) 0.65513(16) 0.0256(5) Uani 1 1 d . . .
H37 H 0.5382 0.3386 0.6757 0.031 Uiso 1 1 calc R . .
H38 H 0.5352 0.2633 0.6144 0.031 Uiso 1 1 calc R . .
O2 O 0.34309(19) 0.45538(14) 0.71108(14) 0.0435(5) Uani 1 1 d . . .
H55 H 0.405(3) 0.408(3) 0.747(2) 0.076(11) Uiso 1 1 d . . .
C31 C 0.3293(2) 0.45033(18) 0.62114(17) 0.0328(6) Uani 1 1 d . . .
C32 C 0.2498(2) 0.52438(19) 0.5604(2) 0.0395(6) Uani 1 1 d . . .
C33 C 0.2406(2) 0.5169(2) 0.4698(2) 0.0414(7) Uani 1 1 d . . .
H40 H 0.1870 0.5653 0.4281 0.050 Uiso 1 1 calc R . .
C34 C 0.3049(2) 0.4432(2) 0.43684(19) 0.0377(6) Uani 1 1 d . . .
C35 C 0.3808(2) 0.37165(18) 0.49901(17) 0.0309(5) Uani 1 1 d . . .
H41 H 0.4250 0.3194 0.4785 0.037 Uiso 1 1 calc R . .
C36 C 0.3938(2) 0.37443(17) 0.59052(16) 0.0264(5) Uani 1 1 d . . .
C37 C 0.1776(3) 0.6093(2) 0.5921(2) 0.0580(9) Uani 1 1 d . . .
C38 C 0.2725(3) 0.6846(2) 0.6058(2) 0.0680(10) Uani 1 1 d . . .
H42 H 0.3320 0.7176 0.5438 0.102 Uiso 1 1 calc R . .
H43 H 0.3204 0.6435 0.6596 0.102 Uiso 1 1 calc R . .
H44 H 0.2255 0.7407 0.6228 0.102 Uiso 1 1 calc R . .
C39 C 0.0968(3) 0.6793(3) 0.5143(3) 0.0821(12) Uani 1 1 d . . .
H45 H 0.1525 0.7164 0.4510 0.123 Uiso 1 1 calc R . .
H46 H 0.0521 0.7321 0.5376 0.123 Uiso 1 1 calc R . .
H47 H 0.0341 0.6340 0.5045 0.123 Uiso 1 1 calc R . .
C40 C 0.0856(3) 0.5552(3) 0.6910(3) 0.0827(13) Uani 1 1 d . . .
H48 H 0.1345 0.5112 0.7430 0.124 Uiso 1 1 calc R . .
H49 H 0.0228 0.5099 0.6816 0.124 Uiso 1 1 calc R . .
H50 H 0.0413 0.6104 0.7111 0.124 Uiso 1 1 calc R . .
C41 C 0.2958(3) 0.4432(2) 0.3349(2) 0.0586(9) Uani 1 1 d . . .
H51 H 0.2355 0.4974 0.3033 0.088 Uiso 1 1 calc R . .
H52 H 0.2658 0.3726 0.3419 0.088 Uiso 1 1 calc R . .
H53 H 0.3801 0.4597 0.2937 0.088 Uiso 1 1 calc R . .
C42 C 0.5343(7) 0.4544(6) 0.0647(5) 0.0417(16) Uani 0.50 1 d PDU A -1
C43 C 0.4243(10) 0.4228(8) 0.0448(8) 0.046(2) Uani 0.50 1 d PDU A -1
H56 H 0.3788 0.3604 0.0915 0.055 Uiso 0.50 1 calc PR A -1
C44 C 0.3789(9) 0.4816(8) -0.0430(6) 0.052(2) Uani 0.50 1 d PDU A -1
H57 H 0.3041 0.4573 -0.0571 0.063 Uiso 0.50 1 calc PR A -1
C45 C 0.4407(8) 0.5755(7) -0.1110(7) 0.052(2) Uani 0.50 1 d PDU A -1
H58 H 0.4075 0.6159 -0.1704 0.063 Uiso 0.50 1 calc PR A -1
C46 C 0.5505(9) 0.6092(7) -0.0912(6) 0.052(2) Uani 0.50 1 d PDU A -1
H59 H 0.5935 0.6736 -0.1364 0.062 Uiso 0.50 1 calc PR A -1
C47 C 0.5983(10) 0.5478(8) -0.0042(7) 0.045(2) Uani 0.50 1 d PDU A -1
H60 H 0.6756 0.5698 0.0085 0.054 Uiso 0.50 1 calc PR A -1
C48 C 0.5871(8) 0.3885(6) 0.1596(6) 0.059(2) Uani 0.50 1 d PDU A -1
H61 H 0.6658 0.4229 0.1617 0.089 Uiso 0.50 1 calc PR A -1
H62 H 0.6056 0.3164 0.1606 0.089 Uiso 0.50 1 calc PR A -1
H63 H 0.5240 0.3836 0.2175 0.089 Uiso 0.50 1 calc PR A -1

loop_
_atom_site_aniso_label
_atom_site_aniso_U_11
_atom_site_aniso_U_22
_atom_site_aniso_U_33
_atom_site_aniso_U_23
_atom_site_aniso_U_13
_atom_site_aniso_U_12
O1 0.0383(10) 0.0340(9) 0.0253(9) -0.0102(7) -0.0094(7) 0.0150(8)
C1 0.0281(12) 0.0214(11) 0.0255(12) -0.0069(9) -0.0062(9) 0.0044(9)
C2 0.0320(13) 0.0234(11) 0.0245(12) -0.0090(9) -0.0024(9) 0.0003(10)
C3 0.0281(12) 0.0259(12) 0.0300(13) -0.0123(10) -0.0005(9) 0.0009(10)
C4 0.0248(12) 0.0236(11) 0.0349(14) -0.0100(10) -0.0040(9) 0.0008(9)
C5 0.0234(11) 0.0246(11) 0.0242(12) -0.0059(9) -0.0055(9) -0.0030(9)
C6 0.0224(11) 0.0232(11) 0.0238(12) -0.0086(9) -0.0040(8) -0.0021(9)
C7 0.0481(15) 0.0322(13) 0.0217(12) -0.0079(10) -0.0017(10) 0.0084(11)
C8 0.0594(18) 0.0547(17) 0.0309(15) -0.0202(13) -0.0157(13) 0.0153(15)
C9 0.071(2) 0.0397(15) 0.0264(14) -0.0019(12) 0.0025(13) 0.0060(14)
C10 0.0633(19) 0.0495(17) 0.0261(14) -0.0127(12) 0.0023(12) 0.0154(14)
C11 0.0379(14) 0.0370(14) 0.0405(15) -0.0147(12) -0.0104(11) 0.0109(12)
C12 0.0283(12) 0.0284(12) 0.0215(12) -0.0085(9) -0.0067(9) 0.0027(10)
N1 0.0239(10) 0.0280(10) 0.0313(11) -0.0159(9) -0.0032(8) 0.0002(8)
C13 0.0202(11) 0.0230(11) 0.0247(12) -0.0078(9) -0.0033(8) 0.0008(9)
C14 0.0203(11) 0.0265(11) 0.0224(11) -0.0084(9) -0.0039(8) 0.0054(9)
C15 0.0229(11) 0.0283(12) 0.0229(12) -0.0057(9) -0.0018(9) -0.0014(9)
C16 0.0262(12) 0.0257(11) 0.0247(12) -0.0079(9) -0.0058(9) -0.0008(9)
C17 0.0261(12) 0.0270(11) 0.0197(11) -0.0072(9) -0.0049(9) 0.0007(9)
C18 0.0216(11) 0.0231(11) 0.0232(12) -0.0063(9) -0.0028(8) 0.0035(9)
C19 0.0382(14) 0.0348(13) 0.0264(13) -0.0069(10) -0.0064(10) -0.0094(11)
C20 0.0396(15) 0.0486(16) 0.0455(17) -0.0150(13) -0.0018(12) -0.0183(13)
C21 0.0544(18) 0.0353(15) 0.0578(19) -0.0179(13) -0.0083(14) -0.0098(13)
C22 0.0608(19) 0.0564(18) 0.0396(17) -0.0142(14) -0.0133(14) -0.0250(15)
C23 0.0240(11) 0.0233(11) 0.0240(12) -0.0029(9) -0.0061(9) 0.0005(9)
C24 0.0310(13) 0.0315(13) 0.0298(13) -0.0106(10) -0.0078(10) -0.0006(10)
C25 0.0341(14) 0.0322(13) 0.0410(15) -0.0097(11) -0.0139(11) -0.0041(11)
C26 0.0252(12) 0.0336(13) 0.0361(14) -0.0043(11) -0.0113(10) 0.0021(10)
C27 0.0270(13) 0.0357(13) 0.0363(14) -0.0111(11) -0.0047(10) 0.0059(11)
C28 0.0280(12) 0.0303(12) 0.0292(13) -0.0103(10) -0.0072(10) 0.0001(10)
C29 0.0285(14) 0.0486(17) 0.067(2) -0.0149(15) -0.0152(13) 0.0033(12)
C30 0.0229(11) 0.0260(11) 0.0247(12) -0.0070(9) -0.0008(9) 0.0008(9)
O2 0.0620(13) 0.0311(10) 0.0342(11) -0.0128(8) 0.0015(9) 0.0089(9)
C31 0.0345(13) 0.0280(12) 0.0273(13) -0.0042(10) 0.0042(10) 0.0001(11)
C32 0.0300(13) 0.0258(12) 0.0471(17) -0.0020(11) 0.0078(11) 0.0047(10)
C33 0.0272(13) 0.0359(14) 0.0435(16) 0.0056(12) -0.0086(11) 0.0014(11)
C34 0.0354(14) 0.0327(13) 0.0359(15) 0.0000(11) -0.0116(11) -0.0064(11)
C35 0.0324(13) 0.0254(12) 0.0289(13) -0.0038(10) -0.0034(10) -0.0029(10)
C36 0.0238(11) 0.0219(11) 0.0259(12) -0.0014(9) -0.0008(9) -0.0007(9)
C37 0.0546(19) 0.0345(15) 0.061(2) -0.0028(14) 0.0190(15) 0.0157(14)
C38 0.096(3) 0.0350(16) 0.060(2) -0.0148(15) 0.0167(18) 0.0154(17)
C39 0.063(2) 0.054(2) 0.092(3) 0.0032(19) 0.0088(19) 0.0340(18)
C40 0.077(2) 0.052(2) 0.080(3) -0.0021(18) 0.0383(19) 0.0276(18)
C41 0.079(2) 0.0488(18) 0.0415(18) -0.0012(14) -0.0291(16) -0.0084(16)
C42 0.042(4) 0.035(4) 0.046(4) -0.017(3) 0.005(3) -0.008(3)
C43 0.042(5) 0.038(7) 0.061(8) -0.025(5) 0.006(5) -0.015(5)
C44 0.048(4) 0.057(5) 0.058(5) -0.032(4) 0.005(4) -0.010(4)
C45 0.061(5) 0.057(6) 0.044(6) -0.026(4) -0.007(4) -0.002(4)
C46 0.051(4) 0.045(5) 0.055(5) -0.018(4) 0.006(4) -0.011(4)
C47 0.043(5) 0.040(6) 0.051(8) -0.021(5) 0.005(5) -0.013(5)
C48 0.070(5) 0.044(4) 0.061(5) -0.018(4) -0.010(4) 0.005(4)

loop_
_atom_type_symbol
_atom_type_description
_atom_type_scat_dispersion_real
_atom_type_scat_dispersion_imag
_atom_type_scat_source
C C 0.0033 0.0016 'International Tables Vol C Tables 4.2.6.8 and 6.1.1.4'
H H 0.0000 0.0000 'International Tables Vol C Tables 4.2.6.8 and 6.1.1.4'
N N 0.0061 0.0033 'International Tables Vol C Tables 4.2.6.8 and 6.1.1.4'
O O 0.0106 0.0060 'International Tables Vol C Tables 4.2.6.8 and 6.1.1.4'

loop_
_geom_angle_atom_site_label_1
_geom_angle_atom_site_label_2
_geom_angle_atom_site_label_3
_geom_angle
C1 O1 H54 108(2)
O1 C1 C6 120.30(19)
O1 C1 C2 117.5(2)
C6 C1 C2 122.2(2)
C1 C2 C3 116.1(2)
C1 C2 C7 121.8(2)
C3 C2 C7 122.2(2)
C4 C3 C2 123.5(2)
C4 C3 H2 118.3
C2 C3 H2 118.3
C3 C4 C5 118.0(2)
C3 C4 C11 120.8(2)
C5 C4 C11 121.1(2)
C6 C5 C4 121.1(2)
C6 C5 H3 119.4
C4 C5 H3 119.4
C5 C6 C1 119.0(2)
C5 C6 C12 122.71(19)
C1 C6 C12 118.25(19)
C2 C7 C9 109.9(2)
C2 C7 C10 111.1(2)
C9 C7 C10 107.1(2)
C2 C7 C8 110.7(2)
C9 C7 C8 110.2(2)
C10 C7 C8 107.9(2)
C7 C8 H4 109.5
C7 C8 H5 109.5
H4 C8 H5 109.5
C7 C8 H6 109.5
H4 C8 H6 109.5
H5 C8 H6 109.5
C7 C9 H7 109.5
C7 C9 H8 109.5
H7 C9 H8 109.5
C7 C9 H9 109.5
H7 C9 H9 109.5
H8 C9 H9 109.5
C7 C10 H10 109.5
C7 C10 H11 109.5
H10 C10 H11 109.5
C7 C10 H12 109.5
H10 C10 H12 109.5
H11 C10 H12 109.5
C4 C11 H13 109.5
C4 C11 H14 109.5
H13 C11 H14 109.5
C4 C11 H15 109.5
H13 C11 H15 109.5
H14 C11 H15 109.5
C14 C12 C6 117.25(18)
C14 C12 H16 108.0
C6 C12 H16 108.0
C14 C12 H17 108.0
C6 C12 H17 108.0
H16 C12 H17 107.2
C23 N1 C13 119.61(18)
C23 N1 H1 111.1(15)
C13 N1 H1 112.4(15)
C18 C13 C14 119.78(19)
C18 C13 N1 119.65(18)
C14 C13 N1 120.56(19)
C15 C14 C13 119.3(2)
C15 C14 C12 119.42(19)
C13 C14 C12 121.14(19)
C14 C15 C16 122.6(2)
C14 C15 H19 118.7
C16 C15 H19 118.7
C17 C16 C15 116.6(2)
C17 C16 C19 123.8(2)
C15 C16 C19 119.61(19)
C16 C17 C18 122.6(2)
C16 C17 H20 118.7
C18 C17 H20 118.7
C13 C18 C17 119.04(19)
C13 C18 C30 121.73(19)
C17 C18 C30 119.18(19)
C22 C19 C16 111.77(19)
C22 C19 C21 108.8(2)
C16 C19 C21 109.1(2)
C22 C19 C20 108.0(2)
C16 C19 C20 110.0(2)
C21 C19 C20 109.1(2)
C19 C20 H21 109.5
C19 C20 H22 109.5
H21 C20 H22 109.5
C19 C20 H23 109.5
H21 C20 H23 109.5
H22 C20 H23 109.5
C19 C21 H24 109.5
C19 C21 H25 109.5
H24 C21 H25 109.5
C19 C21 H26 109.5
H24 C21 H26 109.5
H25 C21 H26 109.5
C19 C22 H27 109.5
C19 C22 H28 109.5
H27 C22 H28 109.5
C19 C22 H29 109.5
H27 C22 H29 109.5
H28 C22 H29 109.5
C28 C23 C24 118.5(2)
C28 C23 N1 122.2(2)
C24 C23 N1 119.2(2)
C25 C24 C23 120.2(2)
C25 C24 H30 119.9
C23 C24 H30 119.9
C24 C25 C26 122.4(2)
C24 C25 H31 118.8
C26 C25 H31 118.8
C25 C26 C27 116.9(2)
C25 C26 C29 122.0(2)
C27 C26 C29 121.1(2)
C26 C27 C28 121.7(2)
C26 C27 H32 119.1
C28 C27 H32 119.1
C23 C28 C27 120.2(2)
C23 C28 H33 119.9
C27 C28 H33 119.9
C26 C29 H34 109.5
C26 C29 H35 109.5
H34 C29 H35 109.5
C26 C29 H36 109.5
H34 C29 H36 109.5
H35 C29 H36 109.5
C36 C30 C18 115.07(18)
C36 C30 H37 108.5
C18 C30 H37 108.5
C36 C30 H38 108.5
C18 C30 H38 108.5
H37 C30 H38 107.5
C31 O2 H55 116(2)
O2 C31 C36 120.2(2)
O2 C31 C32 119.0(2)
C36 C31 C32 120.8(2)
C33 C32 C31 116.7(2)
C33 C32 C37 121.4(2)
C31 C32 C37 122.0(3)
C34 C33 C32 123.8(2)
C34 C33 H40 118.1
C32 C33 H40 118.1
C33 C34 C35 117.6(2)
C33 C34 C41 121.0(2)
C35 C34 C41 121.4(3)
C34 C35 C36 121.6(2)
C34 C35 H41 119.2
C36 C35 H41 119.2
C35 C36 C31 119.6(2)
C35 C36 C30 120.2(2)
C31 C36 C30 120.3(2)
C32 C37 C39 112.2(3)
C32 C37 C38 110.3(2)
C39 C37 C38 107.2(3)
C32 C37 C40 110.3(2)
C39 C37 C40 107.3(3)
C38 C37 C40 109.4(3)
C37 C38 H42 109.5
C37 C38 H43 109.5
H42 C38 H43 109.5
C37 C38 H44 109.5
H42 C38 H44 109.5
H43 C38 H44 109.5
C37 C39 H45 109.5
C37 C39 H46 109.5
H45 C39 H46 109.5
C37 C39 H47 109.5
H45 C39 H47 109.5
H46 C39 H47 109.5
C37 C40 H48 109.5
C37 C40 H49 109.5
H48 C40 H49 109.5
C37 C40 H50 109.5
H48 C40 H50 109.5
H49 C40 H50 109.5
C34 C41 H51 109.5
C34 C41 H52 109.5
H51 C41 H52 109.5
C34 C41 H53 109.5
H51 C41 H53 109.5
H52 C41 H53 109.5
C43 C42 C47 118.8(7)
C43 C42 C48 120.5(8)
C47 C42 C48 120.6(8)
C42 C43 C44 120.2(9)
C42 C43 H56 119.9
C44 C43 H56 119.9
C43 C44 C45 121.3(10)
C43 C44 H57 119.4
C45 C44 H57 119.4
C46 C45 C44 119.1(9)
C46 C45 H58 120.4
C44 C45 H58 120.4
C45 C46 C47 119.4(9)
C45 C46 H59 120.3
C47 C46 H59 120.3
C46 C47 C42 121.2(9)
C46 C47 H60 119.4
C42 C47 H60 119.4
C42 C48 H61 109.5
C42 C48 H62 109.5
H61 C48 H62 109.5
C42 C48 H63 109.5
H61 C48 H63 109.5
H62 C48 H63 109.5

loop_
_geom_bond_atom_site_label_1
_geom_bond_atom_site_label_2
_geom_bond_distance
O1 C1 1.384(3)
O1 H54 0.88(4)
C1 C6 1.396(3)
C1 C2 1.403(3)
C2 C3 1.404(3)
C2 C7 1.532(3)
C3 C4 1.390(3)
C3 H2 0.9500
C4 C5 1.393(3)
C4 C11 1.516(3)
C5 C6 1.391(3)
C5 H3 0.9500
C6 C12 1.514(3)
C7 C9 1.537(3)
C7 C10 1.539(3)
C7 C8 1.540(4)
C8 H4 0.9800
C8 H5 0.9800
C8 H6 0.9800
C9 H7 0.9800
C9 H8 0.9800
C9 H9 0.9800
C10 H10 0.9800
C10 H11 0.9800
C10 H12 0.9800
C11 H13 0.9800
C11 H14 0.9800
C11 H15 0.9800
C12 C14 1.512(3)
C12 H16 0.9900
C12 H17 0.9900
N1 C23 1.419(3)
N1 C13 1.436(3)
N1 H1 0.89(2)
C13 C18 1.393(3)
C13 C14 1.409(3)
C14 C15 1.380(3)
C15 C16 1.402(3)
C15 H19 0.9500
C16 C17 1.396(3)
C16 C19 1.529(3)
C17 C18 1.396(3)
C17 H20 0.9500
C18 C30 1.521(3)
C19 C22 1.527(3)
C19 C21 1.532(4)
C19 C20 1.538(3)
C20 H21 0.9800
C20 H22 0.9800
C20 H23 0.9800
C21 H24 0.9800
C21 H25 0.9800
C21 H26 0.9800
C22 H27 0.9800
C22 H28 0.9800
C22 H29 0.9800
C23 C28 1.391(3)
C23 C24 1.395(3)
C24 C25 1.383(3)
C24 H30 0.9500
C25 C26 1.386(3)
C25 H31 0.9500
C26 C27 1.393(3)
C26 C29 1.513(3)
C27 C28 1.394(3)
C27 H32 0.9500
C28 H33 0.9500
C29 H34 0.9800
C29 H35 0.9800
C29 H36 0.9800
C30 C36 1.514(3)
C30 H37 0.9900
C30 H38 0.9900
O2 C31 1.378(3)
O2 H55 0.96(3)
C31 C36 1.387(3)
C31 C32 1.415(3)
C32 C33 1.391(4)
C32 C37 1.532(4)
C33 C34 1.379(4)
C33 H40 0.9500
C34 C35 1.384(3)
C34 C41 1.514(4)
C35 C36 1.386(3)
C35 H41 0.9500
C37 C39 1.536(4)
C37 C38 1.544(5)
C37 C40 1.550(4)
C38 H42 0.9800
C38 H43 0.9800
C38 H44 0.9800
C39 H45 0.9800
C39 H46 0.9800
C39 H47 0.9800
C40 H48 0.9800
C40 H49 0.9800
C40 H50 0.9800
C41 H51 0.9800
C41 H52 0.9800
C41 H53 0.9800
C42 C43 1.365(12)
C42 C47 1.399(11)
C42 C48 1.520(9)
C43 C44 1.383(11)
C43 H56 0.9500
C44 C45 1.390(11)
C44 H57 0.9500
C45 C46 1.375(11)
C45 H58 0.9500
C46 C47 1.393(10)
C46 H59 0.9500
C47 H60 0.9500
C48 H61 0.9800
C48 H62 0.9800
C48 H63 0.9800

loop_
_geom_hbond_atom_site_label_D
_geom_hbond_atom_site_label_H
_geom_hbond_atom_site_label_A
_geom_hbond_distance_DH
_geom_hbond_distance_HA
_geom_hbond_distance_DA
_geom_hbond_angle_DHA
O2 H55 N1 0.96(3) 2.23(3) 3.170(3) 166(3)

loop_
_geom_torsion_atom_site_label_1
_geom_torsion_atom_site_label_2
_geom_torsion_atom_site_label_3
_geom_torsion_atom_site_label_4
_geom_torsion
O1 C1 C2 C3 178.07(19)
C6 C1 C2 C3 -3.7(3)
O1 C1 C2 C7 -2.5(3)
C6 C1 C2 C7 175.8(2)
C1 C2 C3 C4 1.6(3)
C7 C2 C3 C4 -177.9(2)
C2 C3 C4 C5 1.0(3)
C2 C3 C4 C11 -178.9(2)
C3 C4 C5 C6 -1.7(3)
C11 C4 C5 C6 178.2(2)
C4 C5 C6 C1 -0.3(3)
C4 C5 C6 C12 179.90(19)
O1 C1 C6 C5 -178.67(19)
C2 C1 C6 C5 3.1(3)
O1 C1 C6 C12 1.1(3)
C2 C1 C6 C12 -177.1(2)
C1 C2 C7 C9 -59.2(3)
C3 C2 C7 C9 120.2(2)
C1 C2 C7 C10 -177.5(2)
C3 C2 C7 C10 1.9(3)
C1 C2 C7 C8 62.7(3)
C3 C2 C7 C8 -117.9(2)
C5 C6 C12 C14 -14.3(3)
C1 C6 C12 C14 165.89(19)
C23 N1 C13 C18 -86.5(3)
C23 N1 C13 C14 94.2(2)
C18 C13 C14 C15 -3.5(3)
N1 C13 C14 C15 175.73(19)
C18 C13 C14 C12 172.08(19)
N1 C13 C14 C12 -8.7(3)
C6 C12 C14 C15 -91.9(2)
C6 C12 C14 C13 92.5(2)
C13 C14 C15 C16 1.1(3)
C12 C14 C15 C16 -174.5(2)
C14 C15 C16 C17 1.6(3)
C14 C15 C16 C19 179.3(2)
C15 C16 C17 C18 -2.2(3)
C19 C16 C17 C18 -179.7(2)
C14 C13 C18 C17 3.0(3)
N1 C13 C18 C17 -176.24(19)
C14 C13 C18 C30 -174.37(19)
N1 C13 C18 C30 6.4(3)
C16 C17 C18 C13 -0.1(3)
C16 C17 C18 C30 177.3(2)
C17 C16 C19 C22 -13.1(3)
C15 C16 C19 C22 169.5(2)
C17 C16 C19 C21 107.3(3)
C15 C16 C19 C21 -70.2(3)
C17 C16 C19 C20 -133.1(2)
C15 C16 C19 C20 49.5(3)
C13 N1 C23 C28 21.2(3)
C13 N1 C23 C24 -161.8(2)
C28 C23 C24 C25 0.5(3)
N1 C23 C24 C25 -176.6(2)
C23 C24 C25 C26 0.4(4)
C24 C25 C26 C27 -0.7(4)
C24 C25 C26 C29 -179.9(2)
C25 C26 C27 C28 0.1(3)
C29 C26 C27 C28 179.4(2)
C24 C23 C28 C27 -1.0(3)
N1 C23 C28 C27 176.0(2)
C26 C27 C28 C23 0.7(3)
C13 C18 C30 C36 -118.8(2)
C17 C18 C30 C36 63.8(3)
O2 C31 C32 C33 179.1(2)
C36 C31 C32 C33 -0.2(3)
O2 C31 C32 C37 -0.6(4)
C36 C31 C32 C37 -179.9(2)
C31 C32 C33 C34 -0.6(4)
C37 C32 C33 C34 179.0(2)
C32 C33 C34 C35 1.2(4)
C32 C33 C34 C41 -176.8(2)
C33 C34 C35 C36 -0.9(3)
C41 C34 C35 C36 177.1(2)
C34 C35 C36 C31 0.1(3)
C34 C35 C36 C30 -178.0(2)
O2 C31 C36 C35 -178.8(2)
C32 C31 C36 C35 0.4(3)
O2 C31 C36 C30 -0.6(3)
C32 C31 C36 C30 178.6(2)
C18 C30 C36 C35 -108.6(2)
C18 C30 C36 C31 73.2(3)
C33 C32 C37 C39 0.9(4)
C31 C32 C37 C39 -179.4(2)
C33 C32 C37 C38 -118.5(3)
C31 C32 C37 C38 61.1(3)
C33 C32 C37 C40 120.5(3)
C31 C32 C37 C40 -59.8(4)
C47 C42 C43 C44 1(2)
C48 C42 C43 C44 -178.1(10)
C42 C43 C44 C45 -2.4(19)
C43 C44 C45 C46 1.4(17)
C44 C45 C46 C47 0.8(17)
C45 C46 C47 C42 -2(2)
C43 C42 C47 C46 1(2)
C48 C42 C47 C46 -179.8(11)
